data_7059099
loop_
_publ_author_name
'Mandal, Leena'
'Mandal, Shuvankar'
'Mohanta, Sasankasekhar'

_publ_section_title
;
 Syntheses, crystal structures, magnetochemistry and catechol oxidase
 activity of a tetracopper(ii) compound and a new type of
 dicopper(ii)-based 1D coordination polymer
;
_journal_issue 11
_journal_name_full 'New Journal of Chemistry'
_journal_page_first 4689
_journal_paper_doi 10.1039/C7NJ00286F
_journal_volume 41
_journal_year 2017
_chemical_formula_sum 'C52 H80 Cu4 N12 O14'
_chemical_formula_weight 1351.44
_space_group_crystal_system triclinic
_space_group_IT_number 2
_space_group_name_Hall '-P 1'
_space_group_name_H-M_alt 'P -1'
_atom_sites_solution_hydrogens mixed
_audit_creation_method SHELXL-2014/7
_audit_update_record
;
2017-04-24 deposited with the CCDC.
2017-05-03 downloaded from the CCDC.
;
_cell_angle_alpha 113.592(3)
_cell_angle_beta 107.578(3)
_cell_angle_gamma 91.012(3)
_cell_formula_units_Z 1
_cell_length_a 11.885(3)
_cell_length_b 11.937(3)
_cell_length_c 12.243(3)
_cell_measurement_reflns_used 2094
_cell_measurement_temperature 296(2)
_cell_measurement_theta_max 21.81
_cell_measurement_theta_min 2.40
_cell_volume 1498.2(6)
_computing_cell_refinement 'Bruker SAINT'
_computing_data_collection 'Bruker APEX2'
_computing_data_reduction 'Bruker SAINT'
_computing_molecular_graphics 'Bruker SHELXTL'
_computing_publication_material 'Bruker SHELXTL'
_computing_structure_refinement 'SHELXL-2014/7 (Sheldrick, 2014)'
_computing_structure_solution 'SHELXS-97 (Sheldrick, 2008)'
_diffrn_ambient_temperature 296(2)
_diffrn_measured_fraction_theta_full 0.983
_diffrn_measured_fraction_theta_max 0.983
_diffrn_measurement_device_type 'Bruker APEX-II CCD'
_diffrn_measurement_method '\f and \w scans'
_diffrn_radiation_type MoK\a
_diffrn_radiation_wavelength 0.71073
_diffrn_reflns_av_R_equivalents 0.0482
_diffrn_reflns_av_unetI/netI 0.0794
_diffrn_reflns_Laue_measured_fraction_full 0.983
_diffrn_reflns_Laue_measured_fraction_max 0.983
_diffrn_reflns_limit_h_max 13
_diffrn_reflns_limit_h_min -14
_diffrn_reflns_limit_k_max 14
_diffrn_reflns_limit_k_min -13
_diffrn_reflns_limit_l_max 14
_diffrn_reflns_limit_l_min -14
_diffrn_reflns_number 10136
_diffrn_reflns_point_group_measured_fraction_full 0.983
_diffrn_reflns_point_group_measured_fraction_max 0.983
_diffrn_reflns_theta_full 24.797
_diffrn_reflns_theta_max 24.797
_diffrn_reflns_theta_min 1.820
_exptl_absorpt_coefficient_mu 1.472
_exptl_absorpt_correction_T_max 0.809
_exptl_absorpt_correction_T_min 0.757
_exptl_absorpt_correction_type multi-scan
_exptl_absorpt_process_details SADABS
_exptl_crystal_colour green
_exptl_crystal_density_diffrn 1.498
_exptl_crystal_description block
_exptl_crystal_F_000 704
_exptl_crystal_size_max 0.200
_exptl_crystal_size_mid 0.180
_exptl_crystal_size_min 0.150
_refine_diff_density_max 0.574
_refine_diff_density_min -0.638
_refine_diff_density_rms 0.094
_refine_ls_extinction_method none
_refine_ls_goodness_of_fit_ref 0.964
_refine_ls_hydrogen_treatment mixed
_refine_ls_matrix_type full
_refine_ls_number_parameters 378
_refine_ls_number_reflns 5068
_refine_ls_number_restraints 1
_refine_ls_restrained_S_all 0.963
_refine_ls_R_factor_all 0.0859
_refine_ls_R_factor_gt 0.0505
_refine_ls_shift/su_max 0.001
_refine_ls_shift/su_mean 0.000
_refine_ls_structure_factor_coef Fsqd
_refine_ls_weighting_details 'w=1/[\s^2^(Fo^2^)+(0.0833P)^2^] where P=(Fo^2^+2Fc^2^)/3'
_refine_ls_weighting_scheme calc
_refine_ls_wR_factor_gt 0.1280
_refine_ls_wR_factor_ref 0.1492
_reflns_Friedel_coverage 0.000
_reflns_number_gt 3348
_reflns_number_total 5068
_reflns_threshold_expression 'I > 2\s(I)'
_cod_data_source_file c7nj00286f2.cif
_cod_data_source_block CCDC1528283
_cod_depositor_comments
;
The following automatic conversions were performed:

data item '_exptl_absorpt_correction_type' value 'Multi-Scan' was
changed to 'multi-scan' in accordance with the
/home/saulius/struct/COD-crude-data/automatic-downloads/DataCite-retrospective/RSC/depositions/lib/dictionaries/cif_core.dic
dictionary named 'cif_core.dic' version 2.4.2 last updated on
2011-04-26.

Automatic conversion script
Id: cif_fix_values 6909 2019-04-08 15:41:33Z antanas 
;
_cod_original_cell_volume 1498.3(7)
_cod_database_code 7059099
_shelx_shelxl_version_number 2014/7
_shelx_space_group_comment
;
The symmetry employed for this shelxl refinement is uniquely defined
by the following loop, which should always be used as a source of
symmetry information in preference to the above space-group names.
They are only intended as comments.
;
_shelx_estimated_absorpt_t_min 0.757
_shelx_estimated_absorpt_t_max 0.809

loop_
_space_group_symop_operation_xyz
'x, y, z'
'-x, -y, -z'

loop_
_atom_site_label
_atom_site_type_symbol
_atom_site_fract_x
_atom_site_fract_y
_atom_site_fract_z
_atom_site_U_iso_or_equiv
_atom_site_adp_type
_atom_site_occupancy
_atom_site_site_symmetry_order
_atom_site_calc_flag
_atom_site_refinement_flags_posn
_atom_site_refinement_flags_adp
C1 C 1.1269(4) 0.4371(4) 0.7526(5) 0.0316(11) Uani 1 1 d . .
C2 C 1.2290(4) 0.5054(5) 0.8601(5) 0.0348(12) Uani 1 1 d . .
C3 C 1.3128(4) 0.4429(5) 0.9089(5) 0.0406(13) Uani 1 1 d . .
H3 H 1.3796 0.4894 0.9789 0.049 Uiso 1 1 calc R U
C4 C 1.3023(5) 0.3153(5) 0.8589(5) 0.0423(13) Uani 1 1 d . .
C5 C 1.2000(4) 0.2500(5) 0.7582(5) 0.0374(12) Uani 1 1 d . .
H5 H 1.1887 0.1640 0.7244 0.045 Uiso 1 1 calc R U
C6 C 1.1126(4) 0.3072(5) 0.7045(5) 0.0337(12) Uani 1 1 d . .
C7 C 1.3982(5) 0.2556(6) 0.9198(7) 0.0657(19) Uani 1 1 d . .
H7A H 1.4697 0.2708 0.9021 0.079 Uiso 1 1 calc R U
H7B H 1.4169 0.2978 1.0108 0.079 Uiso 1 1 calc R U
C8 C 1.3722(7) 0.1236(7) 0.8828(8) 0.105(3) Uani 1 1 d . .
H8A H 1.2946 0.1040 0.8852 0.158 Uiso 1 1 calc R U
H8B H 1.4314 0.1009 0.9401 0.158 Uiso 1 1 calc R U
H8C H 1.3736 0.0786 0.7984 0.158 Uiso 1 1 calc R U
C9 C 1.0028(4) 0.2271(4) 0.6081(5) 0.0349(12) Uani 1 1 d . .
H9 H 0.9960 0.1440 0.5930 0.042 Uiso 1 1 calc R U
C10 C 0.8054(4) 0.1653(4) 0.4650(5) 0.0368(12) Uani 1 1 d . .
H10A H 0.8224 0.0853 0.4625 0.044 Uiso 1 1 calc R U
H10B H 0.7785 0.1580 0.3790 0.044 Uiso 1 1 calc R U
C11 C 0.7078(4) 0.2057(5) 0.5247(5) 0.0416(13) Uani 1 1 d . .
H11A H 0.7264 0.1921 0.6008 0.050 Uiso 1 1 calc R U
H11B H 0.7078 0.2936 0.5492 0.050 Uiso 1 1 calc R U
C12 C 0.5856(4) 0.1369(5) 0.4369(5) 0.0446(14) Uani 1 1 d . .
H12A H 0.5684 0.1477 0.3594 0.053 Uiso 1 1 calc R U
H12B H 0.5848 0.0493 0.4152 0.053 Uiso 1 1 calc R U
C13 C 0.4750(5) 0.3046(5) 0.5082(7) 0.0637(18) Uani 1 1 d . .
H13A H 0.4582 0.3088 0.4275 0.076 Uiso 1 1 calc R U
H13B H 0.5484 0.3609 0.5666 0.076 Uiso 1 1 calc R U
C14 C 0.3749(6) 0.3441(6) 0.5578(7) 0.081(2) Uani 1 1 d . .
H14A H 0.3941 0.3447 0.6409 0.097 Uiso 1 1 calc R U
H14B H 0.3663 0.4278 0.5670 0.097 Uiso 1 1 calc R U
C15 C 0.2789(5) 0.1435(7) 0.4635(7) 0.076(2) Uani 1 1 d . .
H15A H 0.2042 0.0881 0.4084 0.092 Uiso 1 1 calc R U
H15B H 0.2984 0.1418 0.5456 0.092 Uiso 1 1 calc R U
C16 C 0.3762(5) 0.0991(5) 0.4092(6) 0.0554(16) Uani 1 1 d . .
H16A H 0.3826 0.0149 0.3993 0.066 Uiso 1 1 calc R U
H16B H 0.3561 0.0990 0.3263 0.066 Uiso 1 1 calc R U
C17 C 1.2456(4) 0.6403(5) 0.9339(5) 0.0401(13) Uani 1 1 d . .
H17 H 1.3122 0.6752 1.0072 0.048 Uiso 1 1 calc R U
C18 C 1.1990(5) 0.8409(5) 1.0087(5) 0.0516(15) Uani 1 1 d . .
H18A H 1.1930 0.9003 0.9724 0.062 Uiso 1 1 calc R U
H18B H 1.2790 0.8580 1.0690 0.062 Uiso 1 1 calc R U
C19 C 1.1084(5) 0.8550(5) 1.0765(5) 0.0568(16) Uani 1 1 d . .
H19A H 1.1299 0.9364 1.1469 0.068 Uiso 1 1 calc R U
H19B H 1.1156 0.7945 1.1116 0.068 Uiso 1 1 calc R U
C20 C 0.9781(5) 0.8399(5) 0.9976(6) 0.0592(17) Uani 1 1 d . .
H20A H 0.9322 0.8651 1.0545 0.071 Uiso 1 1 calc R U
H20B H 0.9718 0.8968 0.9582 0.071 Uiso 1 1 calc R U
C21 C 0.7965(5) 0.7214(5) 0.8336(6) 0.0547(16) Uani 1 1 d . .
H21A H 0.7957 0.7732 0.7894 0.066 Uiso 1 1 calc R U
H21B H 0.7592 0.7600 0.8971 0.066 Uiso 1 1 calc R U
C22 C 0.7240(5) 0.5945(6) 0.7396(6) 0.0575(16) Uani 1 1 d . .
H22A H 0.6420 0.6035 0.7029 0.069 Uiso 1 1 calc R U
H22B H 0.7566 0.5587 0.6717 0.069 Uiso 1 1 calc R U
C23 C 0.8462(5) 0.5023(5) 0.8553(6) 0.0522(15) Uani 1 1 d . .
H23A H 0.8811 0.4661 0.7894 0.063 Uiso 1 1 calc R U
H23B H 0.8470 0.4467 0.8954 0.063 Uiso 1 1 calc R U
C24 C 0.9209(5) 0.6249(5) 0.9521(5) 0.0501(15) Uani 1 1 d . .
H24A H 0.8896 0.6584 1.0214 0.060 Uiso 1 1 calc R U
H24B H 1.0022 0.6125 0.9862 0.060 Uiso 1 1 calc R U
C25 C 0.6835(5) 0.3492(6) 0.3130(6) 0.0521(15) Uani 1 1 d . .
C26 C 1.0303(4) 0.9127(5) 0.7166(5) 0.0403(13) Uani 1 1 d . .
Cu1 Cu 0.91832(5) 0.41987(5) 0.53292(5) 0.0313(2) Uani 1 1 d . .
Cu2 Cu 1.04854(5) 0.67285(5) 0.74613(6) 0.0360(2) Uani 1 1 d . .
N1 N 0.9145(3) 0.2591(4) 0.5420(4) 0.0311(9) Uani 1 1 d . .
N2 N 0.4910(3) 0.1791(4) 0.4921(4) 0.0407(11) Uani 1 1 d . .
N3 N 1.1776(4) 0.7142(4) 0.9074(4) 0.0378(10) Uani 1 1 d . .
N4 N 0.9214(4) 0.7143(4) 0.8970(4) 0.0414(11) Uani 1 1 d . .
N5 N 0.7787(4) 0.3759(4) 0.3843(4) 0.0469(12) Uani 1 1 d . .
N6 N 1.0435(4) 0.8394(4) 0.7565(4) 0.0501(12) Uani 1 1 d . .
O1 O 1.0451(3) 0.4932(3) 0.7030(3) 0.0322(8) Uani 1 1 d . .
O2 O 0.9403(3) 0.5952(3) 0.5737(3) 0.0340(8) Uani 1 1 d D .
O3 O 0.2650(4) 0.2644(5) 0.4765(5) 0.0736(13) Uani 1 1 d . .
O4 O 0.7261(3) 0.5141(4) 0.7999(4) 0.0565(11) Uani 1 1 d . .
O5 O 0.5850(4) 0.3224(6) 0.2373(5) 0.111(2) Uani 1 1 d . .
O6 O 1.0168(4) 0.9910(4) 0.6789(4) 0.0636(12) Uani 1 1 d . .
O7 O 0.6019(7) 0.2816(8) 0.7684(7) 0.152(3) Uani 1 1 d G .
H7C H 0.5903 0.2329 0.8004 0.228 Uiso 1 1 d G U
H7D H 0.5608 0.2499 0.6901 0.228 Uiso 1 1 d G U
H2 H 0.892(4) 0.638(5) 0.551(6) 0.07(2) Uiso 1 1 d D .

loop_
_atom_site_aniso_label
_atom_site_aniso_U_11
_atom_site_aniso_U_22
_atom_site_aniso_U_33
_atom_site_aniso_U_23
_atom_site_aniso_U_13
_atom_site_aniso_U_12
C1 0.031(3) 0.034(3) 0.032(3) 0.013(2) 0.016(2) 0.004(2)
C2 0.034(3) 0.036(3) 0.033(3) 0.013(2) 0.010(2) -0.002(2)
C3 0.032(3) 0.047(3) 0.036(3) 0.016(3) 0.004(2) 0.001(2)
C4 0.036(3) 0.049(4) 0.045(3) 0.022(3) 0.014(3) 0.011(3)
C5 0.038(3) 0.037(3) 0.043(3) 0.018(3) 0.019(3) 0.008(2)
C6 0.032(3) 0.037(3) 0.036(3) 0.017(2) 0.013(2) 0.005(2)
C7 0.047(4) 0.065(4) 0.086(5) 0.044(4) 0.007(3) 0.014(3)
C8 0.101(6) 0.077(6) 0.117(7) 0.042(5) 0.007(5) 0.038(5)
C9 0.033(3) 0.027(3) 0.043(3) 0.011(2) 0.017(2) 0.001(2)
C10 0.037(3) 0.030(3) 0.036(3) 0.008(2) 0.010(2) 0.000(2)
C11 0.036(3) 0.048(3) 0.042(3) 0.018(3) 0.015(3) 0.000(2)
C12 0.036(3) 0.048(3) 0.046(3) 0.015(3) 0.016(3) 0.001(2)
C13 0.046(4) 0.044(4) 0.089(5) 0.020(4) 0.019(3) 0.007(3)
C14 0.055(4) 0.065(5) 0.095(6) 0.011(4) 0.020(4) 0.016(4)
C15 0.039(4) 0.094(6) 0.096(6) 0.039(5) 0.025(4) 0.009(4)
C16 0.038(3) 0.053(4) 0.063(4) 0.015(3) 0.015(3) -0.007(3)
C17 0.029(3) 0.045(3) 0.036(3) 0.014(3) 0.001(2) -0.003(2)
C18 0.059(4) 0.033(3) 0.038(3) 0.001(3) 0.005(3) -0.008(3)
C19 0.073(4) 0.045(4) 0.032(3) -0.002(3) 0.016(3) 0.006(3)
C20 0.065(4) 0.047(4) 0.050(4) 0.004(3) 0.022(3) 0.011(3)
C21 0.053(4) 0.050(4) 0.057(4) 0.017(3) 0.019(3) 0.014(3)
C22 0.047(4) 0.066(4) 0.058(4) 0.029(4) 0.012(3) 0.005(3)
C23 0.052(4) 0.057(4) 0.061(4) 0.034(3) 0.026(3) 0.009(3)
C24 0.048(3) 0.063(4) 0.045(4) 0.025(3) 0.020(3) 0.010(3)
C25 0.049(4) 0.058(4) 0.045(4) 0.025(3) 0.006(3) -0.003(3)
C26 0.037(3) 0.031(3) 0.044(4) 0.007(3) 0.016(3) -0.003(2)
Cu1 0.0301(3) 0.0288(4) 0.0314(4) 0.0111(3) 0.0084(3) 0.0011(2)
Cu2 0.0420(4) 0.0270(4) 0.0323(4) 0.0091(3) 0.0087(3) 0.0026(3)
N1 0.026(2) 0.030(2) 0.030(2) 0.0069(19) 0.0085(18) -0.0005(17)
N2 0.031(2) 0.043(3) 0.041(3) 0.015(2) 0.007(2) -0.0004(19)
N3 0.041(2) 0.030(2) 0.031(2) 0.005(2) 0.009(2) -0.0004(19)
N4 0.050(3) 0.037(3) 0.034(3) 0.010(2) 0.015(2) 0.007(2)
N5 0.039(3) 0.048(3) 0.041(3) 0.018(2) -0.001(2) -0.001(2)
N6 0.069(3) 0.028(3) 0.045(3) 0.010(2) 0.015(3) 0.000(2)
O1 0.0340(18) 0.0268(18) 0.0304(19) 0.0103(15) 0.0064(15) 0.0028(14)
O2 0.0354(19) 0.030(2) 0.034(2) 0.0133(17) 0.0086(16) 0.0047(16)
O3 0.045(3) 0.090(4) 0.085(4) 0.036(3) 0.022(2) 0.026(2)
O4 0.049(2) 0.063(3) 0.065(3) 0.033(2) 0.021(2) 0.004(2)
O5 0.047(3) 0.166(6) 0.097(4) 0.067(4) -0.019(3) -0.017(3)
O6 0.080(3) 0.047(3) 0.082(3) 0.041(3) 0.033(3) 0.013(2)
O7 0.131(6) 0.234(9) 0.113(6) 0.091(6) 0.048(5) 0.012(6)

loop_
_atom_type_symbol
_atom_type_description
_atom_type_scat_dispersion_real
_atom_type_scat_dispersion_imag
_atom_type_scat_source
C C 0.0033 0.0016 'International Tables Vol C Tables 4.2.6.8 and 6.1.1.4'
H H 0.0000 0.0000 'International Tables Vol C Tables 4.2.6.8 and 6.1.1.4'
N N 0.0061 0.0033 'International Tables Vol C Tables 4.2.6.8 and 6.1.1.4'
O O 0.0106 0.0060 'International Tables Vol C Tables 4.2.6.8 and 6.1.1.4'
Cu Cu 0.3201 1.2651 'International Tables Vol C Tables 4.2.6.8 and 6.1.1.4'

loop_
_geom_angle_atom_site_label_1
_geom_angle_atom_site_label_2
_geom_angle_atom_site_label_3
_geom_angle
_geom_angle_site_symmetry_1
_geom_angle_site_symmetry_3
O1 C1 C6 121.1(4) . .
O1 C1 C2 121.4(4) . .
C6 C1 C2 117.4(4) . .
C3 C2 C1 119.5(5) . .
C3 C2 C17 116.5(5) . .
C1 C2 C17 123.5(5) . .
C4 C3 C2 123.5(5) . .
C4 C3 H3 118.3 . .
C2 C3 H3 118.3 . .
C5 C4 C3 116.4(5) . .
C5 C4 C7 124.0(5) . .
C3 C4 C7 119.6(5) . .
C4 C5 C6 122.9(5) . .
C4 C5 H5 118.5 . .
C6 C5 H5 118.5 . .
C5 C6 C1 120.1(5) . .
C5 C6 C9 116.8(5) . .
C1 C6 C9 122.7(4) . .
C8 C7 C4 117.8(6) . .
C8 C7 H7A 107.9 . .
C4 C7 H7A 107.9 . .
C8 C7 H7B 107.9 . .
C4 C7 H7B 107.9 . .
H7A C7 H7B 107.2 . .
C7 C8 H8A 109.5 . .
C7 C8 H8B 109.5 . .
H8A C8 H8B 109.5 . .
C7 C8 H8C 109.5 . .
H8A C8 H8C 109.5 . .
H8B C8 H8C 109.5 . .
N1 C9 C6 126.9(5) . .
N1 C9 H9 116.5 . .
C6 C9 H9 116.5 . .
N1 C10 C11 108.7(4) . .
N1 C10 H10A 110.0 . .
C11 C10 H10A 110.0 . .
N1 C10 H10B 110.0 . .
C11 C10 H10B 110.0 . .
H10A C10 H10B 108.3 . .
C12 C11 C10 112.7(4) . .
C12 C11 H11A 109.0 . .
C10 C11 H11A 109.0 . .
C12 C11 H11B 109.0 . .
C10 C11 H11B 109.0 . .
H11A C11 H11B 107.8 . .
N2 C12 C11 112.8(4) . .
N2 C12 H12A 109.0 . .
C11 C12 H12A 109.0 . .
N2 C12 H12B 109.0 . .
C11 C12 H12B 109.0 . .
H12A C12 H12B 107.8 . .
N2 C13 C14 111.3(5) . .
N2 C13 H13A 109.4 . .
C14 C13 H13A 109.4 . .
N2 C13 H13B 109.4 . .
C14 C13 H13B 109.4 . .
H13A C13 H13B 108.0 . .
O3 C14 C13 111.9(6) . .
O3 C14 H14A 109.2 . .
C13 C14 H14A 109.2 . .
O3 C14 H14B 109.2 . .
C13 C14 H14B 109.2 . .
H14A C14 H14B 107.9 . .
O3 C15 C16 111.2(5) . .
O3 C15 H15A 109.4 . .
C16 C15 H15A 109.4 . .
O3 C15 H15B 109.4 . .
C16 C15 H15B 109.4 . .
H15A C15 H15B 108.0 . .
N2 C16 C15 110.7(5) . .
N2 C16 H16A 109.5 . .
C15 C16 H16A 109.5 . .
N2 C16 H16B 109.5 . .
C15 C16 H16B 109.5 . .
H16A C16 H16B 108.1 . .
N3 C17 C2 126.5(5) . .
N3 C17 H17 116.8 . .
C2 C17 H17 116.8 . .
N3 C18 C19 110.7(4) . .
N3 C18 H18A 109.5 . .
C19 C18 H18A 109.5 . .
N3 C18 H18B 109.5 . .
C19 C18 H18B 109.5 . .
H18A C18 H18B 108.1 . .
C18 C19 C20 116.6(5) . .
C18 C19 H19A 108.1 . .
C20 C19 H19A 108.1 . .
C18 C19 H19B 108.1 . .
C20 C19 H19B 108.1 . .
H19A C19 H19B 107.3 . .
N4 C20 C19 116.8(5) . .
N4 C20 H20A 108.1 . .
C19 C20 H20A 108.1 . .
N4 C20 H20B 108.1 . .
C19 C20 H20B 108.1 . .
H20A C20 H20B 107.3 . .
N4 C21 C22 112.4(5) . .
N4 C21 H21A 109.1 . .
C22 C21 H21A 109.1 . .
N4 C21 H21B 109.1 . .
C22 C21 H21B 109.1 . .
H21A C21 H21B 107.8 . .
O4 C22 C21 111.0(5) . .
O4 C22 H22A 109.4 . .
C21 C22 H22A 109.4 . .
O4 C22 H22B 109.4 . .
C21 C22 H22B 109.4 . .
H22A C22 H22B 108.0 . .
O4 C23 C24 112.2(5) . .
O4 C23 H23A 109.2 . .
C24 C23 H23A 109.2 . .
O4 C23 H23B 109.2 . .
C24 C23 H23B 109.2 . .
H23A C23 H23B 107.9 . .
N4 C24 C23 111.6(5) . .
N4 C24 H24A 109.3 . .
C23 C24 H24A 109.3 . .
N4 C24 H24B 109.3 . .
C23 C24 H24B 109.3 . .
H24A C24 H24B 108.0 . .
N5 C25 O5 178.7(7) . .
N6 C26 O6 178.1(6) . .
N5 Cu1 O2 95.40(17) . .
N5 Cu1 N1 97.90(17) . .
O2 Cu1 N1 164.35(15) . .
N5 Cu1 O1 168.14(16) . .
O2 Cu1 O1 76.62(14) . .
N1 Cu1 O1 88.92(14) . .
N5 Cu1 O2 95.54(16) . 2_766
O2 Cu1 O2 85.93(13) . 2_766
N1 Cu1 O2 100.92(14) . 2_766
O1 Cu1 O2 92.66(13) . 2_766
O2 Cu2 N6 93.86(17) . .
O2 Cu2 N3 165.43(16) . .
N6 Cu2 N3 98.01(18) . .
O2 Cu2 O1 76.93(14) . .
N6 Cu2 O1 169.96(17) . .
N3 Cu2 O1 90.56(15) . .
O2 Cu2 N4 108.03(14) . .
N6 Cu2 N4 90.47(17) . .
N3 Cu2 N4 80.40(16) . .
O1 Cu2 N4 96.14(13) . .
C9 N1 C10 116.5(4) . .
C9 N1 Cu1 124.4(3) . .
C10 N1 Cu1 119.1(3) . .
C13 N2 C16 107.2(4) . .
C13 N2 C12 111.6(4) . .
C16 N2 C12 110.5(4) . .
C17 N3 C18 116.1(5) . .
C17 N3 Cu2 125.7(4) . .
C18 N3 Cu2 118.3(3) . .
C21 N4 C24 108.4(4) . .
C21 N4 C20 107.5(4) . .
C24 N4 C20 110.7(5) . .
C21 N4 Cu2 111.7(3) . .
C24 N4 Cu2 115.4(3) . .
C20 N4 Cu2 102.9(3) . .
C25 N5 Cu1 165.5(5) . .
C26 N6 Cu2 155.2(5) . .
C1 O1 Cu2 128.9(3) . .
C1 O1 Cu1 127.4(3) . .
Cu2 O1 Cu1 100.81(14) . .
Cu2 O2 Cu1 104.93(16) . .
Cu2 O2 Cu1 98.89(14) . 2_766
Cu1 O2 Cu1 94.07(13) . 2_766
Cu2 O2 H2 116(4) . .
Cu1 O2 H2 130(4) . .
Cu1 O2 H2 105(4) 2_766 .
C15 O3 C14 108.6(5) . .
C23 O4 C22 109.5(4) . .
H7C O7 H7D 109.5 . .

loop_
_geom_bond_atom_site_label_1
_geom_bond_atom_site_label_2
_geom_bond_distance
_geom_bond_site_symmetry_2
C1 O1 1.326(5) .
C1 C6 1.407(7) .
C1 C2 1.418(7) .
C2 C3 1.389(7) .
C2 C17 1.471(7) .
C3 C4 1.383(7) .
C3 H3 0.9300 .
C4 C5 1.377(7) .
C4 C7 1.518(7) .
C5 C6 1.397(6) .
C5 H5 0.9300 .
C6 C9 1.461(7) .
C7 C8 1.452(9) .
C7 H7A 0.9700 .
C7 H7B 0.9700 .
C8 H8A 0.9600 .
C8 H8B 0.9600 .
C8 H8C 0.9600 .
C9 N1 1.285(6) .
C9 H9 0.9300 .
C10 N1 1.479(6) .
C10 C11 1.537(6) .
C10 H10A 0.9700 .
C10 H10B 0.9700 .
C11 C12 1.499(7) .
C11 H11A 0.9700 .
C11 H11B 0.9700 .
C12 N2 1.477(6) .
C12 H12A 0.9700 .
C12 H12B 0.9700 .
C13 N2 1.455(7) .
C13 C14 1.495(8) .
C13 H13A 0.9700 .
C13 H13B 0.9700 .
C14 O3 1.420(7) .
C14 H14A 0.9700 .
C14 H14B 0.9700 .
C15 O3 1.406(8) .
C15 C16 1.504(8) .
C15 H15A 0.9700 .
C15 H15B 0.9700 .
C16 N2 1.465(6) .
C16 H16A 0.9700 .
C16 H16B 0.9700 .
C17 N3 1.278(6) .
C17 H17 0.9300 .
C18 N3 1.478(6) .
C18 C19 1.519(8) .
C18 H18A 0.9700 .
C18 H18B 0.9700 .
C19 C20 1.521(8) .
C19 H19A 0.9700 .
C19 H19B 0.9700 .
C20 N4 1.485(7) .
C20 H20A 0.9700 .
C20 H20B 0.9700 .
C21 N4 1.474(7) .
C21 C22 1.523(8) .
C21 H21A 0.9700 .
C21 H21B 0.9700 .
C22 O4 1.423(7) .
C22 H22A 0.9700 .
C22 H22B 0.9700 .
C23 O4 1.419(6) .
C23 C24 1.505(8) .
C23 H23A 0.9700 .
C23 H23B 0.9700 .
C24 N4 1.475(7) .
C24 H24A 0.9700 .
C24 H24B 0.9700 .
C25 N5 1.145(7) .
C25 O5 1.194(7) .
C26 N6 1.153(7) .
C26 O6 1.191(7) .
Cu1 N5 1.930(4) .
Cu1 O2 1.940(3) .
Cu1 N1 1.967(4) .
Cu1 O1 1.993(3) .
Cu1 O2 2.389(3) 2_766
Cu2 O2 1.930(3) .
Cu2 N6 1.944(5) .
Cu2 N3 1.964(4) .
Cu2 O1 1.989(3) .
Cu2 N4 2.630(4) .
O2 Cu1 2.389(3) 2_766
O2 H2 0.83(2) .
O7 H7C 0.8498 .
O7 H7D 0.8499 .
